data_1500039
loop_
_publ_author_name
'Thun, J\"urgen'
'Seyfarth, Lena'
'Senker, J\"urgen'
'Dinnebier, Robert E.'
'Breu, Josef'

_publ_section_title
;
 Polymorphism in benzamide: solving a 175-year-old riddle.
;
_journal_issue 35
_journal_name_full 'Angewandte Chemie (International ed. in English)'
_journal_page_first 6729
_journal_page_last 6731
_journal_paper_doi 10.1002/anie.200701383
_journal_volume 46
_journal_year 2007
_chemical_formula_sum 'C7 H7 N O'
_chemical_name_common Benzamide
_space_group_IT_number 14
_symmetry_space_group_name_Hall '-P 2ybc'
_symmetry_space_group_name_H-M 'P 1 21/c 1'
_audit_update_record
;
2008-06-03 # Formatted by publCIF
;
_cell_angle_alpha 90
_cell_angle_beta 101.2914(20)
_cell_angle_gamma 90
_cell_formula_units_Z 4
_cell_length_a 5.05506(12)
_cell_length_b 5.51404(14)
_cell_length_c 22.95644(91)
_cell_volume 627.50(3)
_exptl_crystal_colour colorless
_exptl_crystal_description needles
_exptl_crystal_preparation 'coolling crystallisation out of water'
_cod_data_source_file Benzamid_Phase3.CIF
_cod_data_source_block I
_cod_original_cell_volume 627.498(33)
_cod_database_code 1500039

loop_
_symmetry_equiv_pos_as_xyz
'-x, -y, -z'
'-x, y+1/2, -z+1/2'
'x, -y+1/2, z+1/2'
'x, y, z'

loop_
_atom_site_label
_atom_site_type_symbol
_atom_site_fract_x
_atom_site_fract_y
_atom_site_fract_z
_atom_site_occupancy
_atom_site_B_iso_or_equiv
C6 C -0.8381848 -0.0277765 0.1127388 1 12.00(28)
C1 C -0.9156163 -0.05641078 0.1676438 1 12.00(28)
C5 C -0.6760289 0.1686831 0.1034122 1 12.00(28)
C7 C -0.9271704 -0.2040304 0.06486965 1 12.00(28)
C2 C -0.830921 0.1114492 0.2132364 1 12.00(28)
H10 H -1.031432 -0.1967648 0.1742954 1 12.00(28)
C4 C -0.5913647 0.3365869 0.1489963 1 12.00(28)
H14 H -0.6206821 0.1890765 0.06419718 1 12.00(28)
N8 N -0.7770325 -0.2439537 0.0242951 1 12.00(28)
O9 O -1.141541 -0.3150856 0.06233416 1 12.00(28)
C3 C -0.6688376 0.3079858 0.2039266 1 12.00(28)
H11 H -0.8862228 0.09095163 0.252454 1 12.00(28)
H13 H -0.475571 0.476939 0.14234 1 12.00(28)
H15 H -0.8532281 -0.3366809 -0.012614 1 12.00(28)
H16 H -0.5879374 -0.1812028 0.03069444 1 12.00(28)
H12 H -0.60839 0.4279133 0.236486 1 12.00(28)
